data_7709926
loop_
_publ_author_name
'Xi, Jing'
'Cen, Peipei'
'Guo, Yan'
'Li, Yuzhu'
'Qin, Yuanyuan'
'Zhang, Yi-Quan'
'Song, Weiming'
'Liu, Xiangyu'

_publ_section_title
;
 Reversible on-off switching of Dy(III) single-molecule magnets via
 single-crystal-to-single-crystal transformation
;
_journal_name_full 'Dalton Transactions'
_journal_paper_doi 10.1039/D2DT00501H
_journal_year 2022
_chemical_formula_moiety 'C32 H18 Cl8 Dy N7 O9, 0.5(C2 H3 N)'
_chemical_formula_sum 'C33 H19.5 Cl8 Dy N7.5 O9'
_chemical_formula_weight 1111.16
_space_group_crystal_system triclinic
_space_group_IT_number 2
_space_group_name_Hall '-P 1'
_space_group_name_H-M_alt 'P -1'
_atom_sites_solution_hydrogens geom
_audit_creation_date 2019-11-29
_audit_creation_method
;
Olex2 1.2
(compiled 2018.05.29 svn.r3508 for OlexSys, GUI svn.r5506)
;
_audit_update_record
;
2022-01-14 deposited with the CCDC.	2022-04-04 downloaded from the CCDC.
;
_cell_angle_alpha 85.319(5)
_cell_angle_beta 68.224(6)
_cell_angle_gamma 73.146(6)
_cell_formula_units_Z 2
_cell_length_a 11.2759(7)
_cell_length_b 13.1435(9)
_cell_length_c 15.0492(9)
_cell_measurement_reflns_used 6293
_cell_measurement_temperature 293(2)
_cell_measurement_theta_max 28.0840
_cell_measurement_theta_min 2.8750
_cell_volume 1981.4(2)
_computing_cell_refinement 'CrysAlisPro 1.171.38.43f (Rigaku OD, 2015)'
_computing_data_collection 'CrysAlisPro 1.171.38.43f (Rigaku OD, 2015)'
_computing_data_reduction 'CrysAlisPro 1.171.38.43f (Rigaku OD, 2015)'
_computing_molecular_graphics 'Olex2 (Dolomanov et al., 2009)'
_computing_publication_material 'Olex2 (Dolomanov et al., 2009)'
_computing_structure_refinement 'ShelXL (Sheldrick, 2015)'
_computing_structure_solution 'ShelXT (Sheldrick, 2015)'
_diffrn_ambient_temperature 293(2)
_diffrn_measured_fraction_theta_full 1.000
_diffrn_measured_fraction_theta_max 0.839
_diffrn_measurement_device_type 'Bruker APEX-II CCD'
_diffrn_measurement_method '\f and \w scans'
_diffrn_radiation_type MoK\a
_diffrn_radiation_wavelength 0.71073
_diffrn_reflns_av_R_equivalents 0.0430
_diffrn_reflns_av_unetI/netI 0.0789
_diffrn_reflns_Laue_measured_fraction_full 1.000
_diffrn_reflns_Laue_measured_fraction_max 0.839
_diffrn_reflns_limit_h_max 14
_diffrn_reflns_limit_h_min -15
_diffrn_reflns_limit_k_max 18
_diffrn_reflns_limit_k_min -17
_diffrn_reflns_limit_l_max 16
_diffrn_reflns_limit_l_min -20
_diffrn_reflns_number 18723
_diffrn_reflns_point_group_measured_fraction_full 1.000
_diffrn_reflns_point_group_measured_fraction_max 0.839
_diffrn_reflns_theta_full 25.242
_diffrn_reflns_theta_max 29.512
_diffrn_reflns_theta_min 2.020
_diffrn_standards_number 0
_exptl_absorpt_coefficient_mu 2.489
_exptl_absorpt_correction_T_max 1.00000
_exptl_absorpt_correction_T_min 0.90560
_exptl_absorpt_correction_type multi-scan
_exptl_absorpt_process_details
;
CrysAlisPro 1.171.38.43f (Rigaku Oxford Diffraction, 2015)
Empirical absorption correction using spherical harmonics,
 implemented in SCALE3 ABSPACK scaling algorithm.
;
_exptl_crystal_colour yellow
_exptl_crystal_colour_primary yellow
_exptl_crystal_density_diffrn 1.862
_exptl_crystal_description block
_exptl_crystal_F_000 1088
_exptl_crystal_size_max 0.12
_exptl_crystal_size_mid 0.11
_exptl_crystal_size_min 0.1
_refine_diff_density_max 1.008
_refine_diff_density_min -0.793
_refine_diff_density_rms 0.171
_refine_ls_extinction_method none
_refine_ls_goodness_of_fit_ref 1.079
_refine_ls_hydrogen_treatment constr
_refine_ls_matrix_type full
_refine_ls_number_parameters 542
_refine_ls_number_reflns 9276
_refine_ls_number_restraints 24
_refine_ls_restrained_S_all 1.077
_refine_ls_R_factor_all 0.0621
_refine_ls_R_factor_gt 0.0475
_refine_ls_shift/su_max 0.001
_refine_ls_shift/su_mean 0.000
_refine_ls_structure_factor_coef Fsqd
_refine_ls_weighting_details 'w=1/[\s^2^(Fo^2^)+(0.0208P)^2^+3.5413P] where P=(Fo^2^+2Fc^2^)/3'
_refine_ls_weighting_scheme calc
_refine_ls_wR_factor_gt 0.0842
_refine_ls_wR_factor_ref 0.0915
_reflns_Friedel_coverage 0.000
_reflns_number_gt 7780
_reflns_number_total 9276
_reflns_threshold_expression 'I > 2\s(I)'
_cod_data_source_file d2dt00501h2.cif
_cod_data_source_block lxy191125b
_cod_original_formula_sum 'C33 H19.50 Cl8 Dy N7.50 O9'
_cod_database_code 7709926
_shelx_shelxl_version_number 2018/3
_shelx_space_group_comment
;
The symmetry employed for this shelxl refinement is uniquely defined
by the following loop, which should always be used as a source of
symmetry information in preference to the above space-group names.
They are only intended as comments.
;
_shelx_estimated_absorpt_t_max 0.789
_shelx_estimated_absorpt_t_min 0.754
_olex2_refinement_description
;
1. Fixed Uiso
 At 1.2 times of:
  All C(H) groups, All C(H,H) groups
 At 1.5 times of:
  All C(H,H,H) groups
2. Restrained distances
 C1A-N8
 1.137 with sigma of 0.01
 C1A-C1B
 1.456 with sigma of 0.01
 C1B-N8
 2.593 with sigma of 0.02
3. Uiso/Uaniso restraints and constraints
N8 \\sim C1A \\sim C1B: within 2A with sigma of 0.04 and sigma for terminal
atoms of 0.08
4. Rigid body (RIGU) restrains
 N8, C1A, C1B
 with sigma for 1-2 distances of 0.004 and sigma for 1-3 distances of 0.004
5. Others
 Fixed Sof: N8(0.5) C1A(0.5) C1B(0.5) H1BA(0.5) H1BB(0.5) H1BC(0.5)
6.a Secondary CH2 refined with riding coordinates:
 C7(H7A,H7B), C8(H8A,H8B)
6.b Aromatic/amide H refined with riding coordinates:
 C1(H1), C2(H2), C4(H4), C6(H6), C9(H9), C11(H11), C13(H13), C14(H14),
 C17(H17), C19(H19), C23(H23), C25(H25), C29(H29), C31(H31)
6.c Idealised Me refined as rotating group:
 C1B(H1BA,H1BB,H1BC)
;
_olex2_submission_special_instructions 'No special instructions were received'

loop_
_space_group_symop_operation_xyz
'x, y, z'
'-x, -y, -z'

loop_
_atom_site_label
_atom_site_type_symbol
_atom_site_fract_x
_atom_site_fract_y
_atom_site_fract_z
_atom_site_U_iso_or_equiv
_atom_site_adp_type
_atom_site_occupancy
_atom_site_site_symmetry_order
_atom_site_calc_flag
_atom_site_refinement_flags_posn
_atom_site_refinement_flags_adp
_atom_site_refinement_flags_occupancy
_atom_site_disorder_assembly
_atom_site_disorder_group
Dy1 Dy 0.61580(2) 0.71204(2) 0.23342(2) 0.01111(7) Uani 1 1 d . . . . .
Cl1 Cl 0.62327(12) 0.51142(10) -0.18899(9) 0.0233(3) Uani 1 1 d . . . . .
Cl2 Cl 0.52894(13) 0.80376(11) 0.71160(9) 0.0244(3) Uani 1 1 d . . . . .
Cl3 Cl 0.99687(12) 0.58610(10) 0.24783(10) 0.0236(3) Uani 1 1 d . . . . .
Cl4 Cl 0.65728(11) 0.36523(10) 0.25465(10) 0.0219(3) Uani 1 1 d . . . . .
Cl5 Cl 0.25023(12) 0.76594(10) 0.18010(9) 0.0219(3) Uani 1 1 d . . . . .
Cl6 Cl 0.36163(12) 0.60648(11) 0.49290(9) 0.0252(3) Uani 1 1 d . . . . .
Cl7 Cl 0.77954(12) 0.98474(11) 0.25624(10) 0.0290(3) Uani 1 1 d . . . . .
Cl8 Cl 0.96302(12) 0.64871(10) 0.00988(9) 0.0236(3) Uani 1 1 d . . . . .
O1 O 0.7437(3) 0.5559(3) 0.2512(2) 0.0157(7) Uani 1 1 d . . . . .
O2 O 1.2590(3) 0.1842(3) 0.1832(3) 0.0250(8) Uani 1 1 d . . . . .
O3 O 1.1146(4) 0.0941(3) 0.2251(3) 0.0303(9) Uani 1 1 d . . . . .
O4 O 0.4246(3) 0.6716(2) 0.2907(2) 0.0150(7) Uani 1 1 d . . . . .
O5 O -0.1918(4) 0.8484(4) 0.4733(3) 0.0473(12) Uani 1 1 d . . . . .
O6 O -0.1505(4) 0.7785(5) 0.5969(3) 0.0575(15) Uani 1 1 d . . . . .
O7 O 0.7745(3) 0.7895(3) 0.1760(2) 0.0191(8) Uani 1 1 d . . . . .
O8 O 1.2424(3) 0.9964(3) 0.0088(3) 0.0287(9) Uani 1 1 d . . . . .
O9 O 1.3258(3) 0.8512(3) -0.0792(3) 0.0257(8) Uani 1 1 d . . . . .
N1 N 0.6431(3) 0.6336(3) 0.0753(3) 0.0123(8) Uani 1 1 d . . . . .
N2 N 0.5333(3) 0.8434(3) 0.1254(3) 0.0132(8) Uani 1 1 d . . . . .
N3 N 0.4595(4) 0.8843(3) 0.3132(3) 0.0149(9) Uani 1 1 d . . . . .
N4 N 0.5984(4) 0.7412(3) 0.4037(3) 0.0148(8) Uani 1 1 d . . . . .
N5 N 1.1436(4) 0.1787(3) 0.2106(3) 0.0209(10) Uani 1 1 d . . . . .
N6 N -0.1146(4) 0.7953(5) 0.5109(4) 0.0381(13) Uani 1 1 d . . . . .
N7 N 1.2344(4) 0.9124(3) -0.0167(3) 0.0195(9) Uani 1 1 d . . . . .
C1 C 0.6957(5) 0.5319(4) 0.0481(4) 0.0171(10) Uani 1 1 d . . . . .
H1 H 0.735973 0.486009 0.085598 0.021 Uiso 1 1 calc R . . . .
C2 C 0.6943(4) 0.4891(4) -0.0337(3) 0.0151(10) Uani 1 1 d . . . . .
H2 H 0.733356 0.417268 -0.050650 0.018 Uiso 1 1 calc R . . . .
C3 C 0.6325(4) 0.5579(4) -0.0884(3) 0.0128(10) Uani 1 1 d . . . . .
C4 C 0.5796(4) 0.6646(4) -0.0635(3) 0.0159(10) Uani 1 1 d . . . . .
H4 H 0.539691 0.711831 -0.100418 0.019 Uiso 1 1 calc R . . . .
C5 C 0.5875(4) 0.6999(4) 0.0183(4) 0.0138(10) Uani 1 1 d . . . . .
C6 C 0.5335(4) 0.8130(4) 0.0484(4) 0.0154(10) Uani 1 1 d . . . . .
H6 H 0.499343 0.862484 0.009894 0.018 Uiso 1 1 calc R . . . .
C7 C 0.4735(5) 0.9549(4) 0.1571(4) 0.0166(10) Uani 1 1 d . . . . .
H7A H 0.422580 0.992454 0.118765 0.020 Uiso 1 1 calc R . . . .
H7B H 0.542347 0.988603 0.150108 0.020 Uiso 1 1 calc R . . . .
C8 C 0.3831(4) 0.9582(4) 0.2616(3) 0.0143(10) Uani 1 1 d . . . . .
H8A H 0.354013 1.029807 0.288482 0.017 Uiso 1 1 calc R . . . .
H8B H 0.305158 0.937007 0.267225 0.017 Uiso 1 1 calc R . . . .
C9 C 0.4411(5) 0.9087(4) 0.3989(4) 0.0175(10) Uani 1 1 d . . . . .
H9 H 0.383927 0.973773 0.427169 0.021 Uiso 1 1 calc R . . . .
C10 C 0.5121(4) 0.8319(4) 0.4521(3) 0.0147(10) Uani 1 1 d . . . . .
C11 C 0.4878(4) 0.8539(4) 0.5465(4) 0.0173(10) Uani 1 1 d . . . . .
H11 H 0.428893 0.917570 0.576957 0.021 Uiso 1 1 calc R . . . .
C12 C 0.5541(5) 0.7780(4) 0.5945(4) 0.0189(11) Uani 1 1 d . . . . .
C13 C 0.6390(5) 0.6843(4) 0.5483(4) 0.0210(11) Uani 1 1 d . . . . .
H13 H 0.682160 0.631866 0.580048 0.025 Uiso 1 1 calc R . . . .
C14 C 0.6590(5) 0.6695(4) 0.4526(4) 0.0207(11) Uani 1 1 d . . . . .
H14 H 0.717636 0.606245 0.421159 0.025 Uiso 1 1 calc R . . . .
C15 C 0.8357(4) 0.4686(4) 0.2452(3) 0.0132(10) Uani 1 1 d . . . . .
C16 C 0.9651(5) 0.4649(4) 0.2399(4) 0.0151(10) Uani 1 1 d . . . . .
C17 C 1.0653(5) 0.3723(4) 0.2293(4) 0.0174(11) Uani 1 1 d . . . . .
H17 H 1.149559 0.373535 0.224346 0.021 Uiso 1 1 calc R . . . .
C18 C 1.0374(4) 0.2765(4) 0.2260(3) 0.0149(10) Uani 1 1 d . . . . .
C19 C 0.9123(5) 0.2731(4) 0.2361(4) 0.0172(10) Uani 1 1 d . . . . .
H19 H 0.894274 0.208256 0.236620 0.021 Uiso 1 1 calc R . . . .
C20 C 0.8143(4) 0.3672(4) 0.2453(3) 0.0151(10) Uani 1 1 d . . . . .
C21 C 0.2989(5) 0.6947(4) 0.3414(3) 0.0148(10) Uani 1 1 d . . . . .
C22 C 0.1993(5) 0.7440(4) 0.3017(4) 0.0166(10) Uani 1 1 d . . . . .
C23 C 0.0657(5) 0.7755(4) 0.3562(4) 0.0219(11) Uani 1 1 d . . . . .
H23 H 0.003788 0.810361 0.328736 0.026 Uiso 1 1 calc R . . . .
C24 C 0.0256(5) 0.7542(5) 0.4521(4) 0.0263(12) Uani 1 1 d . . . . .
C25 C 0.1150(5) 0.7018(5) 0.4949(4) 0.0268(13) Uani 1 1 d . . . . .
H25 H 0.085694 0.687345 0.559750 0.032 Uiso 1 1 calc R . . . .
C26 C 0.2488(5) 0.6716(4) 0.4392(4) 0.0189(11) Uani 1 1 d . . . . .
C27 C 0.8808(4) 0.8190(4) 0.1294(3) 0.0163(10) Uani 1 1 d . . . . .
C28 C 0.9014(4) 0.9107(4) 0.1577(4) 0.0172(10) Uani 1 1 d . . . . .
C29 C 1.0152(4) 0.9425(4) 0.1086(4) 0.0167(11) Uani 1 1 d . . . . .
H29 H 1.026254 1.003407 0.128058 0.020 Uiso 1 1 calc R . . . .
C30 C 1.1106(4) 0.8826(4) 0.0313(4) 0.0157(10) Uani 1 1 d . . . . .
C31 C 1.0979(4) 0.7921(4) -0.0014(3) 0.0141(10) Uani 1 1 d . . . . .
H31 H 1.164195 0.753047 -0.054733 0.017 Uiso 1 1 calc R . . . .
C32 C 0.9832(5) 0.7618(4) 0.0480(4) 0.0170(10) Uani 1 1 d . . . . .
N8 N -0.1147(19) 1.0360(15) 0.5133(15) 0.105(6) Uani 0.5 1 d D U P A -1
C1A C -0.0280(14) 0.9984(14) 0.5382(13) 0.073(6) Uani 0.5 1 d D U P A -1
C1B C 0.0852(19) 0.9448(14) 0.5654(14) 0.077(6) Uani 0.5 1 d D U P A -1
H1BA H 0.153414 0.900315 0.512842 0.115 Uiso 0.5 1 calc GR . P A -1
H1BB H 0.057744 0.901908 0.619757 0.115 Uiso 0.5 1 calc GR . P A -1
H1BC H 0.119378 0.996764 0.581442 0.115 Uiso 0.5 1 calc GR . P A -1

loop_
_atom_site_aniso_label
_atom_site_aniso_U_11
_atom_site_aniso_U_22
_atom_site_aniso_U_33
_atom_site_aniso_U_23
_atom_site_aniso_U_13
_atom_site_aniso_U_12
Dy1 0.00928(11) 0.01182(12) 0.01003(12) -0.00013(8) -0.00265(8) -0.00076(8)
Cl1 0.0262(7) 0.0252(7) 0.0214(7) -0.0069(5) -0.0148(6) -0.0013(5)
Cl2 0.0307(7) 0.0324(8) 0.0135(7) -0.0015(6) -0.0076(5) -0.0139(6)
Cl3 0.0210(6) 0.0161(6) 0.0362(8) -0.0014(6) -0.0123(6) -0.0056(5)
Cl4 0.0159(6) 0.0264(7) 0.0271(8) 0.0054(6) -0.0112(5) -0.0082(5)
Cl5 0.0219(6) 0.0286(7) 0.0160(7) 0.0055(5) -0.0097(5) -0.0059(5)
Cl6 0.0224(6) 0.0363(8) 0.0197(7) 0.0102(6) -0.0117(5) -0.0096(6)
Cl7 0.0182(6) 0.0282(8) 0.0303(8) -0.0119(6) 0.0029(5) -0.0032(5)
Cl8 0.0254(6) 0.0255(7) 0.0210(7) -0.0034(5) -0.0054(5) -0.0117(5)
O1 0.0093(15) 0.0177(18) 0.0142(19) -0.0028(14) -0.0031(13) 0.0042(13)
O2 0.0156(18) 0.024(2) 0.030(2) 0.0004(17) -0.0066(16) 0.0008(15)
O3 0.030(2) 0.016(2) 0.051(3) -0.0022(18) -0.024(2) -0.0014(16)
O4 0.0134(16) 0.0165(18) 0.0139(19) -0.0004(14) -0.0039(14) -0.0036(13)
O5 0.0121(19) 0.069(3) 0.046(3) 0.002(3) -0.004(2) 0.001(2)
O6 0.020(2) 0.120(5) 0.022(3) -0.003(3) 0.0010(19) -0.014(3)
O7 0.0131(16) 0.025(2) 0.019(2) 0.0064(16) -0.0048(15) -0.0075(14)
O8 0.025(2) 0.030(2) 0.034(3) 0.0011(18) -0.0084(18) -0.0142(17)
O9 0.0160(18) 0.035(2) 0.020(2) -0.0002(18) -0.0014(16) -0.0053(16)
N1 0.0081(18) 0.014(2) 0.010(2) 0.0009(16) -0.0012(15) -0.0005(15)
N2 0.0097(18) 0.012(2) 0.013(2) -0.0005(17) -0.0013(16) -0.0004(15)
N3 0.0128(19) 0.016(2) 0.016(2) 0.0015(17) -0.0041(17) -0.0055(16)
N4 0.015(2) 0.020(2) 0.011(2) 0.0029(17) -0.0070(17) -0.0046(16)
N5 0.020(2) 0.017(2) 0.026(3) 0.0007(19) -0.0128(19) 0.0004(17)
N6 0.018(2) 0.066(4) 0.027(3) -0.005(3) -0.001(2) -0.013(2)
N7 0.019(2) 0.023(2) 0.016(2) 0.0063(19) -0.0082(19) -0.0051(18)
C1 0.018(2) 0.016(3) 0.015(3) 0.002(2) -0.004(2) -0.0024(19)
C2 0.016(2) 0.015(3) 0.011(3) -0.002(2) -0.0028(19) -0.0013(18)
C3 0.010(2) 0.020(3) 0.010(3) -0.002(2) -0.0040(19) -0.0053(18)
C4 0.012(2) 0.022(3) 0.014(3) 0.004(2) -0.006(2) -0.0039(19)
C5 0.006(2) 0.014(2) 0.018(3) -0.001(2) -0.0018(19) -0.0021(17)
C6 0.012(2) 0.016(3) 0.014(3) 0.005(2) -0.0017(19) -0.0024(18)
C7 0.020(2) 0.017(3) 0.015(3) 0.005(2) -0.009(2) -0.006(2)
C8 0.013(2) 0.011(2) 0.015(3) -0.001(2) -0.0033(19) -0.0012(18)
C9 0.016(2) 0.016(3) 0.017(3) -0.005(2) -0.002(2) -0.0010(19)
C10 0.012(2) 0.014(3) 0.014(3) -0.003(2) -0.0020(19) -0.0022(18)
C11 0.013(2) 0.021(3) 0.013(3) -0.005(2) 0.000(2) -0.0035(19)
C12 0.019(2) 0.029(3) 0.011(3) -0.002(2) -0.002(2) -0.014(2)
C13 0.025(3) 0.021(3) 0.020(3) 0.003(2) -0.013(2) -0.006(2)
C14 0.022(3) 0.017(3) 0.019(3) -0.003(2) -0.008(2) 0.000(2)
C15 0.011(2) 0.016(3) 0.009(3) -0.0046(19) -0.0026(18) 0.0021(18)
C16 0.017(2) 0.014(3) 0.018(3) 0.003(2) -0.010(2) -0.0072(19)
C17 0.011(2) 0.022(3) 0.018(3) 0.003(2) -0.005(2) -0.0040(19)
C18 0.016(2) 0.014(3) 0.010(3) 0.002(2) -0.0029(19) 0.0000(18)
C19 0.020(3) 0.014(3) 0.020(3) 0.001(2) -0.010(2) -0.005(2)
C20 0.012(2) 0.021(3) 0.010(3) -0.001(2) -0.0021(19) -0.0046(19)
C21 0.018(2) 0.018(3) 0.010(3) 0.001(2) -0.007(2) -0.0075(19)
C22 0.018(2) 0.018(3) 0.017(3) 0.000(2) -0.007(2) -0.007(2)
C23 0.018(3) 0.027(3) 0.024(3) 0.001(2) -0.010(2) -0.008(2)
C24 0.013(2) 0.040(3) 0.022(3) -0.001(3) -0.001(2) -0.008(2)
C25 0.021(3) 0.047(4) 0.011(3) 0.004(3) -0.005(2) -0.010(2)
C26 0.015(2) 0.025(3) 0.019(3) -0.002(2) -0.009(2) -0.005(2)
C27 0.015(2) 0.022(3) 0.012(3) 0.005(2) -0.006(2) -0.007(2)
C28 0.011(2) 0.019(3) 0.018(3) 0.001(2) -0.005(2) 0.0010(19)
C29 0.015(2) 0.016(3) 0.022(3) 0.007(2) -0.010(2) -0.0062(19)
C30 0.009(2) 0.019(3) 0.017(3) 0.000(2) -0.004(2) -0.0022(18)
C31 0.011(2) 0.020(3) 0.007(2) 0.000(2) -0.0012(18) -0.0009(18)
C32 0.019(2) 0.018(3) 0.016(3) 0.005(2) -0.009(2) -0.005(2)
N8 0.084(12) 0.094(14) 0.149(19) -0.029(13) -0.043(14) -0.033(11)
C1A 0.059(11) 0.062(11) 0.099(16) -0.014(12) -0.005(11) -0.044(9)
C1B 0.084(12) 0.053(11) 0.091(16) 0.000(11) -0.016(13) -0.036(9)

loop_
_atom_type_symbol
_atom_type_description
_atom_type_scat_dispersion_real
_atom_type_scat_dispersion_imag
_atom_type_scat_source
C C 0.0033 0.0016 'International Tables Vol C Tables 4.2.6.8 and 6.1.1.4'
H H 0.0000 0.0000 'International Tables Vol C Tables 4.2.6.8 and 6.1.1.4'
Cl Cl 0.1484 0.1585 'International Tables Vol C Tables 4.2.6.8 and 6.1.1.4'
Dy Dy -0.1892 4.4098 'International Tables Vol C Tables 4.2.6.8 and 6.1.1.4'
N N 0.0061 0.0033 'International Tables Vol C Tables 4.2.6.8 and 6.1.1.4'
O O 0.0106 0.0060 'International Tables Vol C Tables 4.2.6.8 and 6.1.1.4'

loop_
_geom_angle_atom_site_label_1
_geom_angle_atom_site_label_2
_geom_angle_atom_site_label_3
_geom_angle
_geom_angle_site_symmetry_1
_geom_angle_site_symmetry_3
_geom_angle_publ_flag
O1 Dy1 O4 97.51(11) . . ?
O1 Dy1 N1 85.50(12) . . ?
O1 Dy1 N2 148.84(13) . . ?
O1 Dy1 N3 145.98(13) . . ?
O1 Dy1 N4 81.54(12) . . ?
O4 Dy1 N1 85.31(11) . . ?
O4 Dy1 N2 90.56(11) . . ?
O4 Dy1 N3 78.81(12) . . ?
O4 Dy1 N4 89.76(12) . . ?
O7 Dy1 O1 95.95(12) . . ?
O7 Dy1 O4 166.47(12) . . ?
O7 Dy1 N1 97.13(12) . . ?
O7 Dy1 N2 78.53(11) . . ?
O7 Dy1 N3 89.25(12) . . ?
O7 Dy1 N4 90.87(12) . . ?
N2 Dy1 N1 65.15(12) . . ?
N2 Dy1 N3 65.11(13) . . ?
N2 Dy1 N4 128.74(13) . . ?
N3 Dy1 N1 127.28(12) . . ?
N3 Dy1 N4 64.74(12) . . ?
N4 Dy1 N1 165.41(12) . . ?
C15 O1 Dy1 168.2(3) . . ?
C21 O4 Dy1 151.4(3) . . ?
C27 O7 Dy1 168.2(3) . . ?
C1 N1 Dy1 125.5(3) . . ?
C1 N1 C5 117.2(4) . . ?
C5 N1 Dy1 117.0(3) . . ?
C6 N2 Dy1 120.5(3) . . ?
C6 N2 C7 120.3(4) . . ?
C7 N2 Dy1 119.0(3) . . ?
C8 N3 Dy1 119.2(3) . . ?
C9 N3 Dy1 121.6(3) . . ?
C9 N3 C8 119.1(4) . . ?
C10 N4 Dy1 118.2(3) . . ?
C14 N4 Dy1 124.8(3) . . ?
C14 N4 C10 116.8(4) . . ?
O2 N5 C18 118.3(4) . . ?
O3 N5 O2 123.1(4) . . ?
O3 N5 C18 118.5(4) . . ?
O5 N6 C24 119.0(5) . . ?
O6 N6 O5 122.4(5) . . ?
O6 N6 C24 118.5(5) . . ?
O8 N7 C30 118.4(4) . . ?
O9 N7 O8 123.6(4) . . ?
O9 N7 C30 118.0(4) . . ?
N1 C1 H1 118.0 . . ?
N1 C1 C2 124.1(4) . . ?
C2 C1 H1 118.0 . . ?
C1 C2 H2 121.3 . . ?
C3 C2 C1 117.4(4) . . ?
C3 C2 H2 121.3 . . ?
C2 C3 Cl1 120.5(4) . . ?
C4 C3 Cl1 119.5(4) . . ?
C4 C3 C2 120.0(4) . . ?
C3 C4 H4 120.8 . . ?
C3 C4 C5 118.4(4) . . ?
C5 C4 H4 120.8 . . ?
N1 C5 C4 122.9(4) . . ?
N1 C5 C6 116.2(4) . . ?
C4 C5 C6 120.9(4) . . ?
N2 C6 C5 120.6(4) . . ?
N2 C6 H6 119.7 . . ?
C5 C6 H6 119.7 . . ?
N2 C7 H7A 110.2 . . ?
N2 C7 H7B 110.2 . . ?
N2 C7 C8 107.7(4) . . ?
H7A C7 H7B 108.5 . . ?
C8 C7 H7A 110.2 . . ?
C8 C7 H7B 110.2 . . ?
N3 C8 C7 107.8(4) . . ?
N3 C8 H8A 110.1 . . ?
N3 C8 H8B 110.1 . . ?
C7 C8 H8A 110.1 . . ?
C7 C8 H8B 110.1 . . ?
H8A C8 H8B 108.5 . . ?
N3 C9 H9 120.5 . . ?
N3 C9 C10 118.9(4) . . ?
C10 C9 H9 120.5 . . ?
N4 C10 C9 116.5(4) . . ?
N4 C10 C11 123.6(4) . . ?
C11 C10 C9 119.9(4) . . ?
C10 C11 H11 121.1 . . ?
C10 C11 C12 117.9(5) . . ?
C12 C11 H11 121.1 . . ?
C11 C12 Cl2 119.2(4) . . ?
C13 C12 Cl2 121.0(4) . . ?
C13 C12 C11 119.8(5) . . ?
C12 C13 H13 120.8 . . ?
C12 C13 C14 118.5(5) . . ?
C14 C13 H13 120.8 . . ?
N4 C14 C13 123.5(5) . . ?
N4 C14 H14 118.3 . . ?
C13 C14 H14 118.3 . . ?
O1 C15 C16 123.4(4) . . ?
O1 C15 C20 122.2(4) . . ?
C16 C15 C20 114.3(4) . . ?
C15 C16 Cl3 117.5(3) . . ?
C17 C16 Cl3 118.9(3) . . ?
C17 C16 C15 123.7(4) . . ?
C16 C17 H17 120.9 . . ?
C16 C17 C18 118.2(4) . . ?
C18 C17 H17 120.9 . . ?
C17 C18 N5 118.8(4) . . ?
C19 C18 N5 119.5(4) . . ?
C19 C18 C17 121.7(4) . . ?
C18 C19 H19 120.6 . . ?
C20 C19 C18 118.8(4) . . ?
C20 C19 H19 120.6 . . ?
C15 C20 Cl4 117.1(3) . . ?
C19 C20 Cl4 119.8(4) . . ?
C19 C20 C15 123.1(4) . . ?
O4 C21 C22 122.3(4) . . ?
O4 C21 C26 122.9(4) . . ?
C26 C21 C22 114.7(4) . . ?
C21 C22 Cl5 118.3(4) . . ?
C23 C22 Cl5 118.9(4) . . ?
C23 C22 C21 122.8(5) . . ?
C22 C23 H23 120.7 . . ?
C24 C23 C22 118.6(5) . . ?
C24 C23 H23 120.7 . . ?
C23 C24 N6 118.2(5) . . ?
C23 C24 C25 122.1(5) . . ?
C25 C24 N6 119.5(5) . . ?
C24 C25 H25 120.7 . . ?
C26 C25 C24 118.5(5) . . ?
C26 C25 H25 120.7 . . ?
C21 C26 Cl6 118.3(4) . . ?
C25 C26 Cl6 118.6(4) . . ?
C25 C26 C21 123.0(4) . . ?
O7 C27 C28 121.7(5) . . ?
O7 C27 C32 122.3(4) . . ?
C32 C27 C28 116.0(4) . . ?
C27 C28 Cl7 118.3(4) . . ?
C29 C28 Cl7 119.6(4) . . ?
C29 C28 C27 122.1(5) . . ?
C28 C29 H29 120.7 . . ?
C30 C29 C28 118.6(5) . . ?
C30 C29 H29 120.7 . . ?
C29 C30 N7 118.5(4) . . ?
C29 C30 C31 122.9(4) . . ?
C31 C30 N7 118.5(4) . . ?
C30 C31 H31 121.1 . . ?
C32 C31 C30 117.7(5) . . ?
C32 C31 H31 121.1 . . ?
C27 C32 Cl8 118.0(3) . . ?
C31 C32 Cl8 119.4(4) . . ?
C31 C32 C27 122.6(4) . . ?
N8 C1A C1B 176(2) . . ?
C1A C1B H1BA 109.5 . . ?
C1A C1B H1BB 109.5 . . ?
C1A C1B H1BC 109.5 . . ?
H1BA C1B H1BB 109.5 . . ?
H1BA C1B H1BC 109.5 . . ?
H1BB C1B H1BC 109.5 . . ?

loop_
_geom_bond_atom_site_label_1
_geom_bond_atom_site_label_2
_geom_bond_distance
_geom_bond_site_symmetry_2
_geom_bond_publ_flag
Dy1 O1 2.201(3) . ?
Dy1 O4 2.210(3) . ?
Dy1 O7 2.180(3) . ?
Dy1 N1 2.549(4) . ?
Dy1 N2 2.494(4) . ?
Dy1 N3 2.496(4) . ?
Dy1 N4 2.548(4) . ?
Cl1 C3 1.727(5) . ?
Cl2 C12 1.723(5) . ?
Cl3 C16 1.753(5) . ?
Cl4 C20 1.730(4) . ?
Cl5 C22 1.729(5) . ?
Cl6 C26 1.738(5) . ?
Cl7 C28 1.727(5) . ?
Cl8 C32 1.738(5) . ?
O1 C15 1.288(5) . ?
O2 N5 1.233(5) . ?
O3 N5 1.229(5) . ?
O4 C21 1.291(5) . ?
O5 N6 1.230(6) . ?
O6 N6 1.227(6) . ?
O7 C27 1.296(5) . ?
O8 N7 1.236(5) . ?
O9 N7 1.232(5) . ?
N1 C1 1.325(6) . ?
N1 C5 1.359(6) . ?
N2 C6 1.256(6) . ?
N2 C7 1.460(6) . ?
N3 C8 1.476(6) . ?
N3 C9 1.281(6) . ?
N4 C10 1.357(6) . ?
N4 C14 1.336(6) . ?
N5 C18 1.446(6) . ?
N6 C24 1.456(7) . ?
N7 C30 1.466(6) . ?
C1 H1 0.9300 . ?
C1 C2 1.401(7) . ?
C2 H2 0.9300 . ?
C2 C3 1.385(6) . ?
C3 C4 1.377(6) . ?
C4 H4 0.9300 . ?
C4 C5 1.391(7) . ?
C5 C6 1.472(6) . ?
C6 H6 0.9300 . ?
C7 H7A 0.9700 . ?
C7 H7B 0.9700 . ?
C7 C8 1.520(7) . ?
C8 H8A 0.9700 . ?
C8 H8B 0.9700 . ?
C9 H9 0.9300 . ?
C9 C10 1.474(6) . ?
C10 C11 1.383(7) . ?
C11 H11 0.9300 . ?
C11 C12 1.388(7) . ?
C12 C13 1.371(7) . ?
C13 H13 0.9300 . ?
C13 C14 1.393(7) . ?
C14 H14 0.9300 . ?
C15 C16 1.418(6) . ?
C15 C20 1.422(6) . ?
C16 C17 1.372(6) . ?
C17 H17 0.9300 . ?
C17 C18 1.391(6) . ?
C18 C19 1.377(6) . ?
C19 H19 0.9300 . ?
C19 C20 1.376(6) . ?
C21 C22 1.433(6) . ?
C21 C26 1.410(7) . ?
C22 C23 1.375(7) . ?
C23 H23 0.9300 . ?
C23 C24 1.375(7) . ?
C24 C25 1.383(7) . ?
C25 H25 0.9300 . ?
C25 C26 1.380(7) . ?
C27 C28 1.417(7) . ?
C27 C32 1.413(7) . ?
C28 C29 1.386(6) . ?
C29 H29 0.9300 . ?
C29 C30 1.364(7) . ?
C30 C31 1.387(7) . ?
C31 H31 0.9300 . ?
C31 C32 1.387(6) . ?
N8 C1A 1.142(9) . ?
C1A C1B 1.453(9) . ?
C1B H1BA 0.9600 . ?
C1B H1BB 0.9600 . ?
C1B H1BC 0.9600 . ?

loop_
_geom_torsion_atom_site_label_1
_geom_torsion_atom_site_label_2
_geom_torsion_atom_site_label_3
_geom_torsion_atom_site_label_4
_geom_torsion
_geom_torsion_site_symmetry_1
_geom_torsion_site_symmetry_2
_geom_torsion_site_symmetry_3
_geom_torsion_site_symmetry_4
_geom_torsion_publ_flag
Dy1 O1 C15 C16 59.1(17) . . . . ?
Dy1 O1 C15 C20 -122.1(14) . . . . ?
Dy1 O4 C21 C22 91.5(7) . . . . ?
Dy1 O4 C21 C26 -89.8(7) . . . . ?
Dy1 O7 C27 C28 -176.4(12) . . . . ?
Dy1 O7 C27 C32 3.2(18) . . . . ?
Dy1 N1 C1 C2 171.7(3) . . . . ?
Dy1 N1 C5 C4 -171.3(3) . . . . ?
Dy1 N1 C5 C6 8.1(5) . . . . ?
Dy1 N2 C6 C5 -2.5(6) . . . . ?
Dy1 N2 C7 C8 -42.6(4) . . . . ?
Dy1 N3 C8 C7 -38.4(4) . . . . ?
Dy1 N3 C9 C10 -1.3(6) . . . . ?
Dy1 N4 C10 C9 -3.3(5) . . . . ?
Dy1 N4 C10 C11 175.9(3) . . . . ?
Dy1 N4 C14 C13 -174.5(3) . . . . ?
Cl1 C3 C4 C5 179.5(3) . . . . ?
Cl2 C12 C13 C14 -177.7(4) . . . . ?
Cl3 C16 C17 C18 178.1(4) . . . . ?
Cl5 C22 C23 C24 177.6(4) . . . . ?
Cl7 C28 C29 C30 179.6(4) . . . . ?
O1 C15 C16 Cl3 3.1(7) . . . . ?
O1 C15 C16 C17 -177.0(5) . . . . ?
O1 C15 C20 Cl4 -0.4(6) . . . . ?
O1 C15 C20 C19 178.0(5) . . . . ?
O2 N5 C18 C17 -13.4(7) . . . . ?
O2 N5 C18 C19 165.9(4) . . . . ?
O3 N5 C18 C17 166.8(5) . . . . ?
O3 N5 C18 C19 -13.9(7) . . . . ?
O4 C21 C22 Cl5 3.9(6) . . . . ?
O4 C21 C22 C23 -175.5(4) . . . . ?
O4 C21 C26 Cl6 -1.5(7) . . . . ?
O4 C21 C26 C25 176.0(5) . . . . ?
O5 N6 C24 C23 -0.8(8) . . . . ?
O5 N6 C24 C25 174.8(5) . . . . ?
O6 N6 C24 C23 -178.5(5) . . . . ?
O6 N6 C24 C25 -3.0(8) . . . . ?
O7 C27 C28 Cl7 -0.7(6) . . . . ?
O7 C27 C28 C29 179.6(4) . . . . ?
O7 C27 C32 Cl8 0.5(6) . . . . ?
O7 C27 C32 C31 -179.1(4) . . . . ?
O8 N7 C30 C29 -7.0(6) . . . . ?
O8 N7 C30 C31 175.7(4) . . . . ?
O9 N7 C30 C29 171.8(4) . . . . ?
O9 N7 C30 C31 -5.5(6) . . . . ?
N1 C1 C2 C3 -0.8(7) . . . . ?
N1 C5 C6 N2 -4.0(6) . . . . ?
N2 C7 C8 N3 49.6(5) . . . . ?
N3 C9 C10 N4 3.1(6) . . . . ?
N3 C9 C10 C11 -176.2(4) . . . . ?
N4 C10 C11 C12 -1.0(7) . . . . ?
N5 C18 C19 C20 -176.4(4) . . . . ?
N6 C24 C25 C26 -174.5(5) . . . . ?
N7 C30 C31 C32 176.5(4) . . . . ?
C1 N1 C5 C4 2.5(6) . . . . ?
C1 N1 C5 C6 -178.1(4) . . . . ?
C1 C2 C3 Cl1 -178.7(3) . . . . ?
C1 C2 C3 C4 2.3(6) . . . . ?
C2 C3 C4 C5 -1.5(6) . . . . ?
C3 C4 C5 N1 -1.0(7) . . . . ?
C3 C4 C5 C6 179.6(4) . . . . ?
C4 C5 C6 N2 175.4(4) . . . . ?
C5 N1 C1 C2 -1.5(6) . . . . ?
C6 N2 C7 C8 131.9(4) . . . . ?
C7 N2 C6 C5 -176.9(4) . . . . ?
C8 N3 C9 C10 176.6(4) . . . . ?
C9 N3 C8 C7 143.7(4) . . . . ?
C9 C10 C11 C12 178.2(4) . . . . ?
C10 N4 C14 C13 -0.9(7) . . . . ?
C10 C11 C12 Cl2 178.7(3) . . . . ?
C10 C11 C12 C13 -0.9(7) . . . . ?
C11 C12 C13 C14 1.8(7) . . . . ?
C12 C13 C14 N4 -0.9(7) . . . . ?
C14 N4 C10 C9 -177.4(4) . . . . ?
C14 N4 C10 C11 1.9(6) . . . . ?
C15 C16 C17 C18 -1.8(8) . . . . ?
C16 C15 C20 Cl4 178.4(3) . . . . ?
C16 C15 C20 C19 -3.2(7) . . . . ?
C16 C17 C18 N5 177.3(4) . . . . ?
C16 C17 C18 C19 -2.0(7) . . . . ?
C17 C18 C19 C20 2.9(7) . . . . ?
C18 C19 C20 Cl4 178.2(4) . . . . ?
C18 C19 C20 C15 -0.2(8) . . . . ?
C20 C15 C16 Cl3 -175.7(4) . . . . ?
C20 C15 C16 C17 4.2(7) . . . . ?
C21 C22 C23 C24 -3.1(7) . . . . ?
C22 C21 C26 Cl6 177.3(3) . . . . ?
C22 C21 C26 C25 -5.2(7) . . . . ?
C22 C23 C24 N6 175.0(5) . . . . ?
C22 C23 C24 C25 -0.4(8) . . . . ?
C23 C24 C25 C26 0.9(8) . . . . ?
C24 C25 C26 Cl6 179.6(4) . . . . ?
C24 C25 C26 C21 2.2(8) . . . . ?
C26 C21 C22 Cl5 -175.0(4) . . . . ?
C26 C21 C22 C23 5.7(7) . . . . ?
C27 C28 C29 C30 -0.7(7) . . . . ?
C28 C27 C32 Cl8 -179.8(3) . . . . ?
C28 C27 C32 C31 0.5(7) . . . . ?
C28 C29 C30 N7 -176.1(4) . . . . ?
C28 C29 C30 C31 1.0(7) . . . . ?
C29 C30 C31 C32 -0.6(7) . . . . ?
C30 C31 C32 Cl8 -179.8(3) . . . . ?
C30 C31 C32 C27 -0.2(7) . . . . ?
C32 C27 C28 Cl7 179.6(3) . . . . ?
C32 C27 C28 C29 -0.1(7) . . . . ?
